data_2227729
loop_
_publ_author_name
'Qiang, Hong'
'Zhang, Fan'
'Wang, Zi-jia'

_publ_section_title
;
 (2-Pyridyl)[5-(2-pyridylcarbonyl)-2-pyridyl]methanone
;
_journal_coeditor_code JJ2048
_journal_issue 10
_journal_name_full 'Acta Crystallographica Section E'
_journal_page_first o2632
_journal_paper_doi 10.1107/S1600536810033957
_journal_volume 66
_journal_year 2010
_chemical_formula_iupac 'C17 H11 N3 O2'
_chemical_formula_moiety 'C17 H11 N3 O2'
_chemical_formula_sum 'C17 H11 N3 O2'
_chemical_formula_weight 289.30
_chemical_melting_point 401
_chemical_name_systematic
;
2,5-pyridinediylbis(2-pyridinyl)methanone
;
_space_group_IT_number 2
_symmetry_cell_setting triclinic
_symmetry_space_group_name_Hall '-P 1'
_symmetry_space_group_name_H-M 'P -1'
_atom_sites_solution_hydrogens geom
_atom_sites_solution_primary direct
_atom_sites_solution_secondary difmap
_audit_creation_method SHELXL97
_cell_angle_alpha 108.672(6)
_cell_angle_beta 97.251(6)
_cell_angle_gamma 99.772(6)
_cell_formula_units_Z 1
_cell_length_a 3.8453(13)
_cell_length_b 8.447(3)
_cell_length_c 11.202(3)
_cell_measurement_reflns_used 230
_cell_measurement_temperature 293(2)
_cell_measurement_theta_max 28.1
_cell_measurement_theta_min 1.90
_cell_volume 333.29(19)
_computing_cell_refinement '<i>APEX2</i> and <i>SAINT</i> (Bruker 2007)'
_computing_data_collection '<i>APEX2</i> (Bruker 2007)'
_computing_data_reduction '<i>SAINT</i> (Bruker 2007)'
_computing_molecular_graphics '<i>SHELXTL</i> (Sheldrick, 2008)'
_computing_publication_material
;
<i>SHELXTL</i> (Sheldrick, 2008) and <i>PLATON</i> (Spek, 2009)
;
_computing_structure_refinement '<i>SHELXL97</i> (Sheldrick, 2008)'
_computing_structure_solution '<i>SHELXS97</i> (Sheldrick, 2008)'
_diffrn_ambient_temperature 293(2)
_diffrn_measured_fraction_theta_full 0.971
_diffrn_measured_fraction_theta_max 0.971
_diffrn_measurement_device_type 'Bruker APEXII CCD area-detector'
_diffrn_measurement_method \w-scans
_diffrn_radiation_monochromator graphite
_diffrn_radiation_source 'fine-focus sealed tube'
_diffrn_radiation_type MoK\a
_diffrn_radiation_wavelength 0.71073
_diffrn_reflns_av_R_equivalents 0.0162
_diffrn_reflns_av_sigmaI/netI 0.0317
_diffrn_reflns_limit_h_max 4
_diffrn_reflns_limit_h_min -5
_diffrn_reflns_limit_k_max 11
_diffrn_reflns_limit_k_min -11
_diffrn_reflns_limit_l_max 14
_diffrn_reflns_limit_l_min -12
_diffrn_reflns_number 2301
_diffrn_reflns_theta_full 28.40
_diffrn_reflns_theta_max 28.40
_diffrn_reflns_theta_min 1.96
_exptl_absorpt_coefficient_mu 0.098
_exptl_absorpt_correction_T_max 1.000000
_exptl_absorpt_correction_T_min 0.621564
_exptl_absorpt_correction_type multi-scan
_exptl_absorpt_process_details '<i>SADABS</i> (Bruker, 2007)'
_exptl_crystal_colour yellow
_exptl_crystal_density_diffrn 1.441
_exptl_crystal_density_method 'not measured'
_exptl_crystal_description block
_exptl_crystal_F_000 150
_exptl_crystal_size_max 0.60
_exptl_crystal_size_mid 0.50
_exptl_crystal_size_min 0.29
_refine_diff_density_max 0.310
_refine_diff_density_min -0.264
_refine_ls_extinction_method none
_refine_ls_goodness_of_fit_ref 1.066
_refine_ls_hydrogen_treatment constr
_refine_ls_matrix_type full
_refine_ls_number_parameters 100
_refine_ls_number_reflns 1623
_refine_ls_number_restraints 0
_refine_ls_restrained_S_all 1.066
_refine_ls_R_factor_all 0.0739
_refine_ls_R_factor_gt 0.0583
_refine_ls_shift/su_max 0.000
_refine_ls_shift/su_mean 0.000
_refine_ls_structure_factor_coef Fsqd
_refine_ls_weighting_details 'calc w=1/[\s^2^(Fo^2^)+(0.0960P)^2^+0.0878P] where P=(Fo^2^+2Fc^2^)/3'
_refine_ls_weighting_scheme calc
_refine_ls_wR_factor_gt 0.1658
_refine_ls_wR_factor_ref 0.1769
_reflns_number_gt 1198
_reflns_number_total 1623
_reflns_threshold_expression I>2\s(I)
_cod_data_source_file jj2048.cif
_cod_data_source_block I
_cod_depositor_comments
;
The following automatic conversions were performed:
'_symmetry_cell_setting' value 'Triclinic' changed to 'triclinic'
according to '/home/saulius/struct/CIF-dictionaries/cif_core.dic'
dictionary named 'cif_core.dic' version 2.4.1 from 2010-06-29.

Automatic conversion script
Id: cif_fix_enum 1527 2010-12-29 10:47:43Z saulius 
;
_cod_original_sg_symbol_H-M P-1
_cod_database_code 2227729
_cod_database_fobs_code 2227729

loop_
_symmetry_equiv_pos_as_xyz
'x, y, z'
'-x, -y, -z'

loop_
_atom_site_type_symbol
_atom_site_label
_atom_site_fract_x
_atom_site_fract_y
_atom_site_fract_z
_atom_site_U_iso_or_equiv
_atom_site_adp_type
_atom_site_calc_flag
_atom_site_refinement_flags
_atom_site_occupancy
_atom_site_disorder_assembly
_atom_site_disorder_group
O O1 1.3180(5) 1.09147(19) 0.33644(14) 0.0620(6) Uani d . 1 . .
N N1 0.7459(5) 0.6838(2) 0.16816(16) 0.0402(4) Uani d . 1 . .
N N2 0.9591(5) 1.1260(2) 0.10902(16) 0.0377(4) Uani d P 0.50 . 1
C C9 0.9591(5) 1.1260(2) 0.10902(16) 0.0377(4) Uani d P 0.50 . 2
H H9A 0.9331 1.2127 0.1798 0.045 Uiso d PR 0.50 . .
C C1 0.9713(5) 0.8073(2) 0.26845(17) 0.0339(4) Uani d . 1 . .
C C2 1.0530(6) 0.7939(3) 0.38842(19) 0.0435(5) Uani d . 1 . .
H H2A 1.2108 0.8826 0.4556 0.052 Uiso calc R 1 . .
C C3 0.8934(7) 0.6452(3) 0.4057(2) 0.0517(6) Uani d . 1 . .
H H3A 0.9378 0.6331 0.4855 0.062 Uiso calc R 1 . .
C C4 0.6689(7) 0.5157(3) 0.3033(2) 0.0524(6) Uani d . 1 . .
H H4A 0.5633 0.4134 0.3120 0.063 Uiso calc R 1 . .
C C5 0.6028(6) 0.5402(3) 0.1870(2) 0.0485(6) Uani d . 1 . .
H H5A 0.4502 0.4519 0.1181 0.058 Uiso calc R 1 . .
C C6 1.1320(5) 0.9691(2) 0.24786(17) 0.0372(5) Uani d . 1 . .
C C7 1.0544(5) 0.9809(2) 0.11607(17) 0.0333(4) Uani d . 1 . .
C C8 1.0969(5) 0.8553(2) 0.00732(18) 0.0369(5) Uani d . 1 . .
H H8A 1.1642 0.7573 0.0141 0.044 Uiso calc R 1 . .

loop_
_atom_site_aniso_label
_atom_site_aniso_U_11
_atom_site_aniso_U_22
_atom_site_aniso_U_33
_atom_site_aniso_U_12
_atom_site_aniso_U_13
_atom_site_aniso_U_23
O1 0.0862(13) 0.0422(8) 0.0381(8) -0.0157(8) -0.0097(8) 0.0113(7)
N1 0.0422(10) 0.0355(8) 0.0394(9) -0.0001(7) 0.0059(7) 0.0136(7)
N2 0.0467(11) 0.0295(8) 0.0341(9) 0.0035(7) 0.0096(7) 0.0092(7)
C9 0.0467(11) 0.0295(8) 0.0341(9) 0.0035(7) 0.0096(7) 0.0092(7)
C1 0.0360(10) 0.0330(9) 0.0334(9) 0.0065(7) 0.0077(7) 0.0128(7)
C2 0.0538(13) 0.0404(10) 0.0373(10) 0.0106(9) 0.0065(9) 0.0157(8)
C3 0.0712(16) 0.0510(12) 0.0471(12) 0.0209(11) 0.0180(11) 0.0299(10)
C4 0.0632(15) 0.0379(10) 0.0671(15) 0.0110(10) 0.0239(12) 0.0291(10)
C5 0.0511(13) 0.0355(10) 0.0534(13) -0.0015(9) 0.0097(10) 0.0140(9)
C6 0.0421(11) 0.0328(9) 0.0326(9) 0.0012(8) 0.0041(8) 0.0108(7)
C7 0.0333(10) 0.0298(8) 0.0335(9) -0.0016(7) 0.0047(7) 0.0116(7)
C8 0.0418(11) 0.0302(8) 0.0380(10) 0.0041(7) 0.0075(8) 0.0132(7)

loop_
_atom_type_symbol
_atom_type_description
_atom_type_scat_dispersion_real
_atom_type_scat_dispersion_imag
_atom_type_scat_source
C C 0.0033 0.0016 'International Tables Vol C Tables 4.2.6.8 and 6.1.1.4'
H H 0.0000 0.0000 'International Tables Vol C Tables 4.2.6.8 and 6.1.1.4'
N N 0.0061 0.0033 'International Tables Vol C Tables 4.2.6.8 and 6.1.1.4'
O O 0.0106 0.0060 'International Tables Vol C Tables 4.2.6.8 and 6.1.1.4'

loop_
_geom_angle_atom_site_label_1
_geom_angle_atom_site_label_2
_geom_angle_atom_site_label_3
_geom_angle_site_symmetry_1
_geom_angle_site_symmetry_3
_geom_angle
_geom_angle_publ_flag
C5 N1 C1 . . 116.84(17) ?
C8 N2 C7 2_775 . 118.59(16) ?
C8 N2 H9A 2_775 . 118.5 ?
C7 N2 H9A . . 123.0 ?
N1 C1 C2 . . 123.47(17) ?
N1 C1 C6 . . 117.03(16) ?
C2 C1 C6 . . 119.48(17) ?
C3 C2 C1 . . 118.27(19) ?
C3 C2 H2A . . 120.9 ?
C1 C2 H2A . . 120.9 ?
C4 C3 C2 . . 119.06(19) ?
C4 C3 H3A . . 120.5 ?
C2 C3 H3A . . 120.5 ?
C3 C4 C5 . . 118.71(18) ?
C3 C4 H4A . . 120.6 ?
C5 C4 H4A . . 120.6 ?
N1 C5 C4 . . 123.62(19) ?
N1 C5 H5A . . 118.2 ?
C4 C5 H5A . . 118.2 ?
O1 C6 C1 . . 120.89(17) ?
O1 C6 C7 . . 119.68(16) ?
C1 C6 C7 . . 119.42(15) ?
N2 C7 C8 . . 120.92(17) ?
N2 C7 C6 . . 116.89(16) ?
C8 C7 C6 . . 122.09(16) ?
C9 C8 C7 2_775 . 120.49(17) ?
N2 C8 C7 2_775 . 120.49(17) ?
C9 C8 H8A 2_775 . 119.8 ?
N2 C8 H8A 2_775 . 119.8 ?
C7 C8 H8A . . 119.8 ?

loop_
_geom_bond_atom_site_label_1
_geom_bond_atom_site_label_2
_geom_bond_site_symmetry_2
_geom_bond_distance
_geom_bond_publ_flag
O1 C6 . 1.216(2) ?
N1 C5 . 1.336(3) ?
N1 C1 . 1.341(2) ?
N2 C8 2_775 1.358(2) ?
N2 C7 . 1.360(3) ?
N2 H9A . 0.9207 ?
C1 C2 . 1.386(3) ?
C1 C6 . 1.501(3) ?
C2 C3 . 1.385(3) ?
C2 H2A . 0.9300 ?
C3 C4 . 1.372(3) ?
C3 H3A . 0.9300 ?
C4 C5 . 1.383(3) ?
C4 H4A . 0.9300 ?
C5 H5A . 0.9300 ?
C6 C7 . 1.507(2) ?
C7 C8 . 1.385(3) ?
C8 C9 2_775 1.358(2) ?
C8 N2 2_775 1.358(2) ?
C8 H8A . 0.9300 ?

loop_
_geom_torsion_atom_site_label_1
_geom_torsion_atom_site_label_2
_geom_torsion_atom_site_label_3
_geom_torsion_atom_site_label_4
_geom_torsion_site_symmetry_1
_geom_torsion_site_symmetry_2
_geom_torsion_site_symmetry_3
_geom_torsion_site_symmetry_4
_geom_torsion
_geom_torsion_publ_flag
C5 N1 C1 C2 . . . . -1.5(3) ?
C5 N1 C1 C6 . . . . -179.82(19) ?
N1 C1 C2 C3 . . . . 0.0(3) ?
C6 C1 C2 C3 . . . . 178.27(19) ?
C1 C2 C3 C4 . . . . 1.6(3) ?
C2 C3 C4 C5 . . . . -1.6(4) ?
C1 N1 C5 C4 . . . . 1.5(3) ?
C3 C4 C5 N1 . . . . 0.0(4) ?
N1 C1 C6 O1 . . . . 174.7(2) ?
C2 C1 C6 O1 . . . . -3.7(3) ?
N1 C1 C6 C7 . . . . -4.0(3) ?
C2 C1 C6 C7 . . . . 177.66(17) ?
C8 N2 C7 C8 2_775 . . . 0.5(3) ?
C8 N2 C7 C6 2_775 . . . 177.03(17) ?
O1 C6 C7 N2 . . . . -45.2(3) ?
C1 C6 C7 N2 . . . . 133.4(2) ?
O1 C6 C7 C8 . . . . 131.2(2) ?
C1 C6 C7 C8 . . . . -50.2(3) ?
N2 C7 C8 C9 . . . 2_775 -0.5(3) ?
C6 C7 C8 C9 . . . 2_775 -176.85(17) ?
N2 C7 C8 N2 . . . 2_775 -0.5(3) ?
C6 C7 C8 N2 . . . 2_775 -176.85(17) ?
